data_7706508
loop_
_publ_author_name
'Lin, Chang-Gen'
'Hutin, Marie'
'Busche, Christoph'
'Bell, Nicola L.'
'Long, De-Liang'
'Cronin, Leroy'

_publ_section_title
;
 Elucidating the paramagnetic interactions of an inorganic-organic hybrid
 radical-functionalized Mn-Anderson cluster.
;
_journal_issue 7
_journal_name_full 'Dalton transactions (Cambridge, England : 2003)'
_journal_page_first 2350
_journal_page_last 2353
_journal_paper_doi 10.1039/d0dt04149a
_journal_volume 50
_journal_year 2021
_chemical_formula_moiety '2(C18 H31 Mn0.5 Mo3 N3 O15), 4(C3 H7 N O), 3(C16 H36 N)'
_chemical_formula_sum 'C96 H198 Mn Mo6 N13 O34'
_chemical_formula_weight 2709.24
_space_group_crystal_system triclinic
_space_group_IT_number 2
_space_group_name_Hall '-P 1'
_space_group_name_H-M_alt 'P -1'
_atom_sites_solution_hydrogens geom
_audit_creation_date 2020-05-04
_audit_creation_method
;
Olex2 1.2
(compiled 2018.05.29 svn.r3508 for OlexSys, GUI svn.r5506)
;
_audit_update_record
;
2020-05-06 deposited with the CCDC.	2021-01-26 downloaded from the CCDC.
;
_cell_angle_alpha 71.6880(10)
_cell_angle_beta 79.9100(10)
_cell_angle_gamma 74.2640(10)
_cell_formula_units_Z 2
_cell_length_a 18.48700(10)
_cell_length_b 19.4071(2)
_cell_length_c 19.6357(2)
_cell_measurement_reflns_used 70041
_cell_measurement_temperature 149.99(10)
_cell_measurement_theta_max 30.4020
_cell_measurement_theta_min 2.2490
_cell_volume 6406.17(11)
_computing_cell_refinement 'CrysAlisPro 1.171.41.34a (Rigaku OD, 2019)'
_computing_data_collection 'CrysAlisPro 1.171.41.34a (Rigaku OD, 2019)'
_computing_data_reduction 'CrysAlisPro 1.171.41.34a (Rigaku OD, 2019)'
_computing_molecular_graphics 'Olex2 (Dolomanov et al., 2009)'
_computing_publication_material 'Olex2 (Dolomanov et al., 2009)'
_computing_structure_refinement 'ShelXL (Sheldrick, 2015)'
_diffrn_ambient_environment N~2~
_diffrn_ambient_temperature 149.99(10)
_diffrn_detector 'Hybrid Pixel Array Detector'
_diffrn_detector_area_resol_mean 10.0000
_diffrn_detector_type HyPix-Arc
_diffrn_measured_fraction_theta_full 0.998
_diffrn_measured_fraction_theta_max 0.905
_diffrn_measurement_details
;
List of Runs (angles in degrees, time in seconds):

  # Type    Start    End  Width  t~exp~   \w     \q     \k     \f   Frames
#--------------------------------------------------------------------------
  1  \w    -15.00  57.80   0.65    3.00    --   -0.17  57.00-120.00  112
  2  \w    -23.00   2.35   0.65    3.00    --   -0.17  77.00 -60.00   39
  3  \w    -25.00  64.05   0.65    3.00    --   -0.17  19.00-150.00  137
  4  \w    -15.00  63.00   0.65    3.00    --   -0.17  37.00 -30.00  120
  5  \w    -23.00  49.80   0.65    3.00    --   -0.17  77.00  30.00  112
  6  \w    -15.00  57.80   0.65    3.00    --   -0.17  57.00  90.00  112
  7  \w    -21.00  51.80   0.65    3.00    --   -0.17  73.00 158.00  112
  8  \w    -59.00  14.45   0.65    3.00    --   -0.17 -57.00 -90.00  113
  9  \w    -53.00  19.80   0.65    3.00    --   -0.17 -73.00  29.00  112
 10  \w    -18.00  31.40   0.65    3.00    --   -0.17 -99.00 150.00   76
;
_diffrn_measurement_device 'four-circle diffractometer'
_diffrn_measurement_device_type 'XtaLAB Synergy R, HyPix-Arc'
_diffrn_measurement_method '\w scans'
_diffrn_orient_matrix_type 'CrysAlisPro convention (1999,Acta A55,543-557)'
_diffrn_orient_matrix_UB_11 0.0078241000
_diffrn_orient_matrix_UB_12 0.0330237000
_diffrn_orient_matrix_UB_13 0.0021720000
_diffrn_orient_matrix_UB_21 -0.0194913000
_diffrn_orient_matrix_UB_22 0.0208355000
_diffrn_orient_matrix_UB_23 -0.0308162000
_diffrn_orient_matrix_UB_31 -0.0341082000
_diffrn_orient_matrix_UB_32 0.0064165000
_diffrn_orient_matrix_UB_33 0.0225301000
_diffrn_radiation_monochromator mirror
_diffrn_radiation_probe x-ray
_diffrn_radiation_type MoK\a
_diffrn_radiation_wavelength 0.71073
_diffrn_reflns_av_R_equivalents 0.0310
_diffrn_reflns_av_unetI/netI 0.0258
_diffrn_reflns_Laue_measured_fraction_full 0.998
_diffrn_reflns_Laue_measured_fraction_max 0.905
_diffrn_reflns_limit_h_max 26
_diffrn_reflns_limit_h_min -25
_diffrn_reflns_limit_k_max 27
_diffrn_reflns_limit_k_min -27
_diffrn_reflns_limit_l_max 27
_diffrn_reflns_limit_l_min -27
_diffrn_reflns_number 169448
_diffrn_reflns_point_group_measured_fraction_full 0.998
_diffrn_reflns_point_group_measured_fraction_max 0.905
_diffrn_reflns_theta_full 25.242
_diffrn_reflns_theta_max 30.462
_diffrn_reflns_theta_min 2.220
_diffrn_source 'micro-focus sealed X-ray tube'
_diffrn_source_type 'Mova (Mo) X-ray Source'
_exptl_absorpt_coefficient_mu 0.737
_exptl_absorpt_correction_T_max 1.00000
_exptl_absorpt_correction_T_min 0.87368
_exptl_absorpt_correction_type multi-scan
_exptl_absorpt_process_details
;
CrysAlisPro 1.171.41.34a (Rigaku Oxford Diffraction, 2019)
Empirical absorption correction using spherical harmonics,
 implemented in SCALE3 ABSPACK scaling algorithm.
;
_exptl_crystal_colour orange
_exptl_crystal_colour_primary orange
_exptl_crystal_density_diffrn 1.405
_exptl_crystal_description block
_exptl_crystal_F_000 2828
_exptl_crystal_size_max 0.1
_exptl_crystal_size_mid 0.1
_exptl_crystal_size_min 0.05
_refine_diff_density_max 1.120
_refine_diff_density_min -0.790
_refine_diff_density_rms 0.079
_refine_ls_extinction_method none
_refine_ls_goodness_of_fit_ref 1.025
_refine_ls_hydrogen_treatment constr
_refine_ls_matrix_type full
_refine_ls_number_parameters 1332
_refine_ls_number_reflns 35252
_refine_ls_number_restraints 23
_refine_ls_restrained_S_all 1.028
_refine_ls_R_factor_all 0.0489
_refine_ls_R_factor_gt 0.0346
_refine_ls_shift/su_max 0.003
_refine_ls_shift/su_mean 0.000
_refine_ls_structure_factor_coef Fsqd
_refine_ls_weighting_details 'w=1/[\s^2^(Fo^2^)+(0.0450P)^2^+6.2991P] where P=(Fo^2^+2Fc^2^)/3'
_refine_ls_weighting_scheme calc
_refine_ls_wR_factor_gt 0.0879
_refine_ls_wR_factor_ref 0.0950
_reflns_Friedel_coverage 0.000
_reflns_number_gt 28074
_reflns_number_total 35252
_reflns_threshold_expression 'I > 2\s(I)'
_cod_data_source_file d0dt04149a2.cif
_cod_data_source_block cgl0105_2_sq
_cod_depositor_comments 'Adding full bibliography for 7706508--7706513.cif.'
_cod_original_cell_volume 6406.18(11)
_cod_database_code 7706508
_shelx_shelxl_version_number 2018/3
_chemical_oxdiff_formula 'Mo Mn6 O40'
_chemical_oxdiff_usercomment 'flat plate'
_shelx_space_group_comment
;
The symmetry employed for this shelxl refinement is uniquely defined
by the following loop, which should always be used as a source of
symmetry information in preference to the above space-group names.
They are only intended as comments.
;
_shelx_estimated_absorpt_t_max 0.964
_shelx_estimated_absorpt_t_min 0.930
_diffrn_oxdiff_digest_frames
;
019ca561b523391af98be328bfacc6d881000268e72
;
_reflns_odcompleteness_completeness 99.92
_reflns_odcompleteness_iscentric 1
_reflns_odcompleteness_theta 26.32
_olex2_refinement_description
;
1. Fixed Uiso
 At 1.2 times of:
  All C(H) groups, All C(H,H) groups, All N(H) groups
 At 1.5 times of:
  All C(H,H,H) groups
2. Restrained distances
 C68-C67 = C60-C59 = C80-C79 = C84-C83 = C72-C71
 1.5 with sigma of 0.02
3. Uiso/Uaniso restraints and constraints
Uanis(C60) \\sim Ueq, Uanis(C68) \\sim Ueq, Uanis(C89) \\sim Ueq: with sigma of
0.02 and sigma for terminal atoms of 0.04
4.a Ternary CH refined with riding coordinates:
 C10(H10), C28(H28)
4.b Secondary CH2 refined with riding coordinates:
 C1(H1A,H1B), C2(H2A,H2B), C4(H4A,H4B), C6(H6A,H6B), C7(H7A,H7B), C8(H8A,H8B),
 C11(H11A,H11B), C15(H15A,H15B), C19(H19A,H19B), C20(H20A,H20B), C22(H22A,H22B),
  C24(H24A,H24B), C25(H25A,H25B), C26(H26A,H26B), C29(H29A,H29B), C30(H30A,
 H30B), C37(H37A,H37B), C38(H38A,H38B), C39(H39A,H39B), C41(H41A,H41B),
 C42(H42A,H42B), C43(H43A,H43B), C45(H45A,H45B), C46(H46A,H46B), C47(H47A,H47B),
  C49(H49A,H49B), C50(H50A,H50B), C51(H51A,H51B), C53(H53A,H53B), C54(H54A,
 H54B), C55(H55A,H55B), C57(H57A,H57B), C58(H58A,H58B), C59(H59A,H59B),
 C61(H61A,H61B), C62(H62A,H62B), C63(H63A,H63B), C65(H65A,H65B), C66(H66A,H66B),
  C67(H67A,H67B), C69(H69A,H69B), C70(H70A,H70B), C71(H71A,H71B), C73(H73A,
 H73B), C74(H74A,H74B), C75(H75A,H75B), C77(H77A,H77B), C78(H78A,H78B),
 C79(H79A,H79B), C81(H81A,H81B), C82(H82A,H82B), C83(H83A,H83B)
4.c Aromatic/amide H refined with riding coordinates:
 N1(H1), N2(H2), N4(H4), N5(H5), C85(H85), C88(H88), C91(H91), C94(H94)
4.d Idealised Me refined as rotating group:
 C13(H13A,H13B,H13C), C14(H14A,H14B,H14C), C17(H17A,H17B,H17C), C18(H18A,H18B,
 H18C), C33(H33A,H33B,H33C), C34(H34A,H34B,H34C), C35(H35A,H35B,H35C), C36(H36A,
 H36B,H36C), C40(H40A,H40B,H40C), C44(H44A,H44B,H44C), C48(H48A,H48B,H48C),
 C52(H52A,H52B,H52C), C56(H56A,H56B,H56C), C60(H60A,H60B,H60C), C64(H64A,H64B,
 H64C), C68(H68A,H68B,H68C), C72(H72A,H72B,H72C), C76(H76A,H76B,H76C), C80(H80A,
 H80B,H80C), C84(H84A,H84B,H84C), C86(H86A,H86B,H86C), C87(H87A,H87B,H87C),
 C89(H89A,H89B,H89C), C90(H90A,H90B,H90C), C92(H92A,H92B,H92C), C93(H93A,H93B,
 H93C), C95(H95A,H95B,H95C), C96(H96A,H96B,H96C)
;
_platon_squeeze_void_probe_radius 1.20
_olex2_submission_special_instructions 'No special instructions were received'
_oxdiff_exptl_absorpt_empirical_details
;
Empirical correction (ABSPACK) includes:
- Absorption correction using spherical harmonics
- Frame scaling
;
_oxdiff_exptl_absorpt_empirical_full_max 1.214
_oxdiff_exptl_absorpt_empirical_full_min 0.708

loop_
_space_group_symop_operation_xyz
'x, y, z'
'-x, -y, -z'

loop_
_atom_site_label
_atom_site_type_symbol
_atom_site_fract_x
_atom_site_fract_y
_atom_site_fract_z
_atom_site_U_iso_or_equiv
_atom_site_adp_type
_atom_site_occupancy
_atom_site_site_symmetry_order
_atom_site_calc_flag
_atom_site_refinement_flags_posn
_atom_site_refinement_flags_adp
_atom_site_refinement_flags_occupancy
_atom_site_disorder_assembly
_atom_site_disorder_group
Mo1 Mo -0.01995(2) 0.40025(2) 0.89549(2) 0.02487(4) Uani 1 1 d . . . . .
Mo2 Mo -0.12211(2) 0.57846(2) 0.87255(2) 0.02399(4) Uani 1 1 d . . . . .
Mo3 Mo -0.09851(2) 0.67984(2) 0.97355(2) 0.02573(4) Uani 1 1 d . . . . .
Mo4 Mo 0.64416(2) 0.55588(2) 0.53118(2) 0.02249(4) Uani 1 1 d . . . . .
Mo5 Mo 0.65593(2) 0.37295(2) 0.56079(2) 0.02395(4) Uani 1 1 d . . . . .
Mo6 Mo 0.48683(2) 0.68305(2) 0.47252(2) 0.02421(4) Uani 1 1 d . . . . .
Mn1 Mn 0.000000 0.500000 1.000000 0.01852(8) Uani 1 2 d S T P . .
Mn2 Mn 0.500000 0.500000 0.500000 0.01728(8) Uani 1 2 d S T P . .
O1 O -0.16516(10) 0.71392(11) 1.03364(11) 0.0408(4) Uani 1 1 d . . . . .
O2 O -0.09333(11) 0.75391(10) 0.89936(11) 0.0388(4) Uani 1 1 d . . . . .
O3 O -0.00761(9) 0.66902(8) 1.01330(9) 0.0265(3) Uani 1 1 d . . . . .
O4 O -0.15961(8) 0.62696(9) 0.94799(9) 0.0261(3) Uani 1 1 d . . . . .
O5 O -0.12351(10) 0.65087(10) 0.79640(10) 0.0370(4) Uani 1 1 d . . . . .
O6 O -0.02163(8) 0.59655(8) 0.91309(8) 0.0236(3) Uani 1 1 d . . . . .
O7 O -0.20184(9) 0.54791(10) 0.87766(10) 0.0342(4) Uani 1 1 d . . . . .
O8 O 0.08241(8) 0.52884(8) 1.02408(8) 0.0229(3) Uani 1 1 d . . . . .
O9 O -0.04426(9) 0.50340(9) 0.84108(8) 0.0265(3) Uani 1 1 d . . . . .
O10 O 0.06663(8) 0.44336(8) 0.93928(8) 0.0230(3) Uani 1 1 d . . . . .
O11 O 0.05008(11) 0.36731(10) 0.83678(10) 0.0367(4) Uani 1 1 d . . . . .
O12 O -0.09661(10) 0.37079(10) 0.88893(10) 0.0352(4) Uani 1 1 d . . . . .
O13 O 0.48790(11) 0.72427(10) 0.53716(10) 0.0377(4) Uani 1 1 d . . . . .
O14 O 0.47846(10) 0.75276(10) 0.39377(10) 0.0372(4) Uani 1 1 d . . . . .
O15 O 0.38589(9) 0.66732(9) 0.49857(9) 0.0260(3) Uani 1 1 d . . . . .
O16 O 0.59158(9) 0.63550(8) 0.45756(8) 0.0247(3) Uani 1 1 d . . . . .
O17 O 0.51362(8) 0.56016(8) 0.55807(8) 0.0226(3) Uani 1 1 d . . . . .
O18 O 0.39252(8) 0.51463(8) 0.52946(8) 0.0217(3) Uani 1 1 d . . . . .
O19 O 0.52538(8) 0.40296(9) 0.58175(8) 0.0235(3) Uani 1 1 d . . . . .
O20 O 0.73257(9) 0.54616(10) 0.48627(9) 0.0325(4) Uani 1 1 d . . . . .
O21 O 0.64463(10) 0.60137(9) 0.59252(9) 0.0314(4) Uani 1 1 d . . . . .
O22 O 0.64693(9) 0.45744(9) 0.59541(8) 0.0249(3) Uani 1 1 d . . . . .
O23 O 0.74454(9) 0.36577(10) 0.51642(10) 0.0358(4) Uani 1 1 d . . . . .
O24 O 0.66365(11) 0.30326(10) 0.63910(10) 0.0379(4) Uani 1 1 d . . . . .
O25 O 0.49834(10) 0.44770(11) 0.78658(9) 0.0372(4) Uani 1 1 d . . . . .
O26 O 0.45192(12) 0.33213(15) 1.00796(14) 0.0642(7) Uani 1 1 d . . . . .
O27 O 0.3355(3) 0.02647(17) 1.1343(2) 0.1137(14) Uani 1 1 d . . . . .
O28 O 0.18052(12) 0.68821(11) 0.85822(11) 0.0460(5) Uani 1 1 d . . . . .
O29 O 0.24924(17) 0.84170(13) 0.65700(12) 0.0699(8) Uani 1 1 d . . . . .
O30 O 0.12543(15) 0.93432(14) 0.34079(13) 0.0646(7) Uani 1 1 d . . . . .
O31 O 0.21915(11) 0.51456(13) 0.71607(10) 0.0441(5) Uani 1 1 d . . . . .
O32 O 0.0948(3) 1.0819(3) 0.7860(3) 0.1441(18) Uani 1 1 d . . . . .
O33 O 0.3102(4) 1.0509(4) 0.8193(4) 0.183(2) Uiso 1 1 d . . . . .
O34 O 0.3510(5) 0.8355(5) 0.0548(4) 0.226(3) Uiso 1 1 d . . . . .
N1 N 0.17981(11) 0.57980(11) 0.83707(10) 0.0277(4) Uani 1 1 d . . . . .
H1 H 0.203314 0.549268 0.812480 0.033 Uiso 1 1 calc R . . . .
N2 N 0.29857(13) 0.78658(12) 0.56956(12) 0.0373(5) Uani 1 1 d . . . . .
H2 H 0.331601 0.750539 0.557528 0.045 Uiso 1 1 calc R . . . .
N3 N 0.16836(15) 0.89425(13) 0.39171(13) 0.0462(6) Uani 1 1 d . . . . .
N4 N 0.39651(11) 0.47722(11) 0.72453(10) 0.0256(4) Uani 1 1 d . . . . .
H4 H 0.347977 0.486930 0.728520 0.031 Uiso 1 1 calc R . . . .
N5 N 0.33170(14) 0.32620(14) 1.04385(14) 0.0469(6) Uani 1 1 d . . . . .
H5 H 0.285100 0.349938 1.045349 0.056 Uiso 1 1 calc R . . . .
N6 N 0.3332(2) 0.09744(18) 1.11186(19) 0.0763(10) Uani 1 1 d . . . . .
N7 N 0.02631(13) 0.90623(12) 0.78982(13) 0.0384(5) Uani 1 1 d . . . . .
N8 N 0.26299(16) 0.22935(15) 0.61131(15) 0.0528(7) Uani 1 1 d . . . . .
N9 N -0.27880(13) 0.44235(13) 0.78852(11) 0.0355(5) Uani 1 1 d . . . . .
N10 N 0.12976(13) 0.53222(16) 0.64188(13) 0.0455(6) Uani 1 1 d . . . . .
N11 N 0.0899(2) 1.1572(2) 0.8540(2) 0.0779(10) Uani 1 1 d . . . . .
N12 N 0.4255(2) 0.8117(2) 0.1435(2) 0.0859(11) Uiso 1 1 d . . . . .
N13 N 0.3262(3) 0.9262(3) 0.8349(3) 0.1239(17) Uiso 1 1 d . . . . .
C1 C 0.13377(13) 0.56057(13) 0.96567(12) 0.0269(4) Uani 1 1 d . . . . .
H1A H 0.185203 0.533823 0.975044 0.032 Uiso 1 1 calc R . . . .
H1B H 0.128788 0.612195 0.963739 0.032 Uiso 1 1 calc R . . . .
C2 C 0.04429(12) 0.61030(13) 0.86554(12) 0.0275(4) Uani 1 1 d . . . . .
H2A H 0.047227 0.661209 0.858797 0.033 Uiso 1 1 calc R . . . .
H2B H 0.039016 0.605783 0.818937 0.033 Uiso 1 1 calc R . . . .
C3 C 0.11886(12) 0.55707(12) 0.89250(12) 0.0245(4) Uani 1 1 d . . . . .
C4 C 0.12516(13) 0.47596(13) 0.89357(13) 0.0275(4) Uani 1 1 d . . . . .
H4A H 0.123962 0.474632 0.844810 0.033 Uiso 1 1 calc R . . . .
H4B H 0.173611 0.445872 0.909496 0.033 Uiso 1 1 calc R . . . .
C5 C 0.20175(14) 0.64473(14) 0.82173(13) 0.0321(5) Uani 1 1 d . . . . .
C6 C 0.25423(14) 0.66134(15) 0.75268(14) 0.0343(5) Uani 1 1 d . . . . .
H6A H 0.280549 0.614833 0.741972 0.041 Uiso 1 1 calc R . . . .
H6B H 0.224359 0.691667 0.713142 0.041 Uiso 1 1 calc R . . . .
C7 C 0.31184(15) 0.70184(16) 0.75805(14) 0.0369(6) Uani 1 1 d . . . . .
H7A H 0.349369 0.667325 0.789081 0.044 Uiso 1 1 calc R . . . .
H7B H 0.286725 0.741727 0.779816 0.044 Uiso 1 1 calc R . . . .
C8 C 0.35116(15) 0.73451(16) 0.68424(15) 0.0401(6) Uani 1 1 d . . . . .
H8A H 0.389742 0.756958 0.690133 0.048 Uiso 1 1 calc R . . . .
H8B H 0.375643 0.694878 0.661968 0.048 Uiso 1 1 calc R . . . .
C9 C 0.29522(16) 0.79268(14) 0.63587(14) 0.0380(6) Uani 1 1 d . . . . .
C10 C 0.24849(15) 0.83853(14) 0.51660(14) 0.0355(5) Uani 1 1 d . . . . .
H10 H 0.227459 0.884981 0.530234 0.043 Uiso 1 1 calc R . . . .
C11 C 0.29164(16) 0.85539(15) 0.44205(15) 0.0408(6) Uani 1 1 d . . . . .
H11A H 0.310909 0.809426 0.428291 0.049 Uiso 1 1 calc R . . . .
H11B H 0.334558 0.874131 0.444144 0.049 Uiso 1 1 calc R . . . .
C12 C 0.24343(18) 0.91229(15) 0.38453(15) 0.0441(7) Uani 1 1 d . . . . .
C13 C 0.2303(2) 0.99138(16) 0.39150(18) 0.0566(9) Uani 1 1 d . . . . .
H13A H 0.194167 1.024985 0.359440 0.085 Uiso 1 1 calc GR . . . .
H13B H 0.277121 1.007001 0.379216 0.085 Uiso 1 1 calc GR . . . .
H13C H 0.211501 0.991656 0.440213 0.085 Uiso 1 1 calc GR . . . .
C14 C 0.2824(2) 0.90735(19) 0.31037(17) 0.0590(9) Uani 1 1 d . . . . .
H14A H 0.289169 0.857662 0.307032 0.088 Uiso 1 1 calc GR . . . .
H14B H 0.330802 0.919247 0.303717 0.088 Uiso 1 1 calc GR . . . .
H14C H 0.251890 0.942055 0.273737 0.088 Uiso 1 1 calc GR . . . .
C15 C 0.18452(16) 0.80462(14) 0.51320(15) 0.0382(6) Uani 1 1 d . . . . .
H15A H 0.157651 0.792006 0.560836 0.046 Uiso 1 1 calc R . . . .
H15B H 0.205854 0.758722 0.499671 0.046 Uiso 1 1 calc R . . . .
C16 C 0.12836(17) 0.85615(16) 0.45988(15) 0.0416(6) Uani 1 1 d . . . . .
C17 C 0.0842(2) 0.8095(2) 0.4408(2) 0.0570(8) Uani 1 1 d . . . . .
H17A H 0.051295 0.841063 0.404796 0.086 Uiso 1 1 calc GR . . . .
H17B H 0.054807 0.786919 0.483151 0.086 Uiso 1 1 calc GR . . . .
H17C H 0.118930 0.771231 0.422408 0.086 Uiso 1 1 calc GR . . . .
C18 C 0.07348(18) 0.91604(18) 0.49168(17) 0.0498(7) Uani 1 1 d . . . . .
H18A H 0.101662 0.941690 0.508006 0.075 Uiso 1 1 calc GR . . . .
H18B H 0.041745 0.892761 0.531539 0.075 Uiso 1 1 calc GR . . . .
H18C H 0.042758 0.951068 0.455332 0.075 Uiso 1 1 calc GR . . . .
C19 C 0.48112(13) 0.54370(13) 0.63212(11) 0.0262(4) Uani 1 1 d . . . . .
H19A H 0.447995 0.588923 0.640838 0.031 Uiso 1 1 calc R . . . .
H19B H 0.521249 0.527432 0.663505 0.031 Uiso 1 1 calc R . . . .
C20 C 0.37022(12) 0.50684(13) 0.60425(11) 0.0247(4) Uani 1 1 d . . . . .
H20A H 0.339508 0.470276 0.621995 0.030 Uiso 1 1 calc R . . . .
H20B H 0.338868 0.554110 0.609725 0.030 Uiso 1 1 calc R . . . .
C21 C 0.43596(12) 0.48292(12) 0.65134(11) 0.0234(4) Uani 1 1 d . . . . .
C22 C 0.48612(13) 0.40547(12) 0.65115(11) 0.0253(4) Uani 1 1 d . . . . .
H22A H 0.522785 0.391210 0.685820 0.030 Uiso 1 1 calc R . . . .
H22B H 0.454929 0.369330 0.666453 0.030 Uiso 1 1 calc R . . . .
C23 C 0.43034(13) 0.45801(13) 0.78572(12) 0.0276(4) Uani 1 1 d . . . . .
C24 C 0.37775(14) 0.44740(16) 0.85504(12) 0.0331(5) Uani 1 1 d . . . . .
H24A H 0.378892 0.394715 0.875633 0.040 Uiso 1 1 calc R . . . .
H24B H 0.326535 0.473152 0.843957 0.040 Uiso 1 1 calc R . . . .
C25 C 0.39902(19) 0.47652(18) 0.91036(14) 0.0449(7) Uani 1 1 d . . . . .
H25A H 0.385151 0.530618 0.895626 0.054 Uiso 1 1 calc R . . . .
H25B H 0.453262 0.460985 0.912488 0.054 Uiso 1 1 calc R . . . .
C26 C 0.3593(2) 0.44742(17) 0.98511(14) 0.0472(7) Uani 1 1 d . . . . .
H26A H 0.370030 0.470634 1.018173 0.057 Uiso 1 1 calc R . . . .
H26B H 0.305144 0.460920 0.982533 0.057 Uiso 1 1 calc R . . . .
C27 C 0.38518(16) 0.36362(17) 1.01330(14) 0.0413(6) Uani 1 1 d . . . . .
C28 C 0.35111(18) 0.24562(17) 1.07473(17) 0.0497(7) Uani 1 1 d . . . . .
H28 H 0.399353 0.231398 1.095464 0.060 Uiso 1 1 calc R . . . .
C29 C 0.2917(2) 0.22250(19) 1.13296(18) 0.0577(9) Uani 1 1 d . . . . .
H29A H 0.243493 0.239232 1.112941 0.069 Uiso 1 1 calc R . . . .
H29B H 0.288199 0.247305 1.169699 0.069 Uiso 1 1 calc R . . . .
C30 C 0.3591(2) 0.20646(19) 1.01663(18) 0.0556(8) Uani 1 1 d . . . . .
H30A H 0.311913 0.222156 0.994919 0.067 Uiso 1 1 calc R . . . .
H30B H 0.397836 0.222488 0.979249 0.067 Uiso 1 1 calc R . . . .
C31 C 0.3792(3) 0.1222(2) 1.0436(2) 0.0757(12) Uani 1 1 d . . . . .
C32 C 0.3062(2) 0.13771(19) 1.16869(18) 0.0610(9) Uani 1 1 d . . . . .
C33 C 0.2318(3) 0.1204(2) 1.2057(2) 0.0839(14) Uani 1 1 d . . . . .
H33A H 0.196851 0.133256 1.170373 0.126 Uiso 1 1 calc GR . . . .
H33B H 0.211852 0.148855 1.239686 0.126 Uiso 1 1 calc GR . . . .
H33C H 0.239460 0.068170 1.230462 0.126 Uiso 1 1 calc GR . . . .
C34 C 0.3640(3) 0.1111(2) 1.2230(2) 0.0843(13) Uani 1 1 d . . . . .
H34A H 0.375266 0.057667 1.240134 0.127 Uiso 1 1 calc GR . . . .
H34B H 0.344056 0.131681 1.262837 0.127 Uiso 1 1 calc GR . . . .
H34C H 0.409358 0.127273 1.200437 0.127 Uiso 1 1 calc GR . . . .
C35 C 0.3668(5) 0.0895(3) 0.9884(3) 0.147(3) Uani 1 1 d . . . . .
H35A H 0.386739 0.036454 1.002765 0.220 Uiso 1 1 calc GR . . . .
H35B H 0.392089 0.110986 0.942705 0.220 Uiso 1 1 calc GR . . . .
H35C H 0.313719 0.099850 0.984321 0.220 Uiso 1 1 calc GR . . . .
C36 C 0.4634(3) 0.0936(3) 1.0596(4) 0.127(3) Uani 1 1 d . . . . .
H36A H 0.473004 0.118267 1.091270 0.191 Uiso 1 1 calc GR . . . .
H36B H 0.495377 0.103991 1.015247 0.191 Uiso 1 1 calc GR . . . .
H36C H 0.473765 0.040716 1.082024 0.191 Uiso 1 1 calc GR . . . .
C37 C 0.0589(2) 0.84375(16) 0.85354(16) 0.0473(7) Uani 1 1 d . . . . .
H37A H 0.018419 0.821487 0.882325 0.057 Uiso 1 1 calc R . . . .
H37B H 0.095157 0.805568 0.835205 0.057 Uiso 1 1 calc R . . . .
C38 C 0.0973(3) 0.8664(2) 0.9021(2) 0.0655(10) Uani 1 1 d . . . . .
H38A H 0.063948 0.908343 0.916921 0.079 Uiso 1 1 calc R . . . .
H38B H 0.142846 0.881526 0.876395 0.079 Uiso 1 1 calc R . . . .
C39 C 0.1173(3) 0.7996(2) 0.9687(2) 0.0723(12) Uani 1 1 d . . . . .
H39A H 0.071496 0.784603 0.993725 0.087 Uiso 1 1 calc R . . . .
H39B H 0.150264 0.757889 0.953313 0.087 Uiso 1 1 calc R . . . .
C40 C 0.1559(4) 0.8190(3) 1.0196(3) 0.1026(18) Uani 1 1 d . . . . .
H40A H 0.199143 0.837486 0.993947 0.154 Uiso 1 1 calc GR . . . .
H40B H 0.171851 0.775195 1.058214 0.154 Uiso 1 1 calc GR . . . .
H40C H 0.121368 0.856583 1.038965 0.154 Uiso 1 1 calc GR . . . .
C41 C -0.02742(18) 0.97065(16) 0.81410(17) 0.0461(7) Uani 1 1 d . . . . .
H41A H 0.002198 0.997737 0.827594 0.055 Uiso 1 1 calc R . . . .
H41B H -0.053853 1.004492 0.773434 0.055 Uiso 1 1 calc R . . . .
C42 C -0.0850(2) 0.9490(2) 0.8762(2) 0.0644(10) Uani 1 1 d . . . . .
H42A H -0.112642 0.918793 0.864704 0.077 Uiso 1 1 calc R . . . .
H42B H -0.059355 0.919043 0.918577 0.077 Uiso 1 1 calc R . . . .
C43 C -0.1397(3) 1.0159(3) 0.8927(3) 0.0895(15) Uani 1 1 d . . . . .
H43A H -0.111030 1.048957 0.897476 0.107 Uiso 1 1 calc R . . . .
H43B H -0.168788 1.042353 0.851781 0.107 Uiso 1 1 calc R . . . .
C44 C -0.1924(4) 1.0010(4) 0.9575(4) 0.126(2) Uani 1 1 d . . . . .
H44A H -0.213901 0.960838 0.958404 0.189 Uiso 1 1 calc GR . . . .
H44B H -0.231964 1.044946 0.957098 0.189 Uiso 1 1 calc GR . . . .
H44C H -0.166032 0.987412 0.999455 0.189 Uiso 1 1 calc GR . . . .
C45 C 0.09116(16) 0.93489(15) 0.73958(16) 0.0413(6) Uani 1 1 d . . . . .
H45A H 0.116097 0.955336 0.765634 0.050 Uiso 1 1 calc R . . . .
H45B H 0.127550 0.892686 0.727919 0.050 Uiso 1 1 calc R . . . .
C46 C 0.07046(17) 0.99357(16) 0.66970(17) 0.0449(6) Uani 1 1 d . . . . .
H46A H 0.032858 1.035839 0.679872 0.054 Uiso 1 1 calc R . . . .
H46B H 0.049188 0.973080 0.640762 0.054 Uiso 1 1 calc R . . . .
C47 C 0.14090(19) 1.01884(17) 0.62852(19) 0.0524(8) Uani 1 1 d . . . . .
H47A H 0.161906 1.038442 0.658435 0.063 Uiso 1 1 calc R . . . .
H47B H 0.178232 0.975850 0.619543 0.063 Uiso 1 1 calc R . . . .
C48 C 0.1266(2) 1.07792(18) 0.55713(19) 0.0570(8) Uani 1 1 d . . . . .
H48A H 0.105990 1.058997 0.527015 0.085 Uiso 1 1 calc GR . . . .
H48B H 0.173323 1.090471 0.533590 0.085 Uiso 1 1 calc GR . . . .
H48C H 0.091542 1.121664 0.565628 0.085 Uiso 1 1 calc GR . . . .
C49 C -0.01792(16) 0.87595(15) 0.75203(15) 0.0399(6) Uani 1 1 d . . . . .
H49A H -0.057219 0.856947 0.786670 0.048 Uiso 1 1 calc R . . . .
H49B H -0.042628 0.917145 0.714482 0.048 Uiso 1 1 calc R . . . .
C50 C 0.02701(18) 0.81494(16) 0.71844(15) 0.0425(6) Uani 1 1 d . . . . .
H50A H 0.055855 0.774885 0.754014 0.051 Uiso 1 1 calc R . . . .
H50B H 0.062092 0.834635 0.678910 0.051 Uiso 1 1 calc R . . . .
C51 C -0.0265(2) 0.7852(2) 0.6909(2) 0.0569(8) Uani 1 1 d . . . . .
H51A H -0.063033 0.768458 0.730467 0.068 Uiso 1 1 calc R . . . .
H51B H -0.054012 0.825638 0.654609 0.068 Uiso 1 1 calc R . . . .
C52 C 0.0121(2) 0.7217(2) 0.6589(2) 0.0667(11) Uani 1 1 d . . . . .
H52A H 0.045560 0.738762 0.617355 0.100 Uiso 1 1 calc GR . . . .
H52B H -0.025166 0.704027 0.644863 0.100 Uiso 1 1 calc GR . . . .
H52C H 0.040519 0.681817 0.694024 0.100 Uiso 1 1 calc GR . . . .
C53 C 0.2761(2) 0.26480(19) 0.53105(19) 0.0570(8) Uani 1 1 d . . . . .
H53A H 0.329796 0.261789 0.518423 0.068 Uiso 1 1 calc R . . . .
H53B H 0.250817 0.317247 0.520537 0.068 Uiso 1 1 calc R . . . .
C54 C 0.2491(3) 0.2304(2) 0.4830(2) 0.0705(11) Uani 1 1 d . . . . .
H54A H 0.194708 0.236957 0.491868 0.085 Uiso 1 1 calc R . . . .
H54B H 0.271770 0.177297 0.494666 0.085 Uiso 1 1 calc R . . . .
C55 C 0.2706(3) 0.2671(3) 0.4032(2) 0.0832(13) Uani 1 1 d . . . . .
H55A H 0.251768 0.320773 0.392666 0.100 Uiso 1 1 calc R . . . .
H55B H 0.325153 0.256796 0.393505 0.100 Uiso 1 1 calc R . . . .
C56 C 0.2379(4) 0.2382(4) 0.3543(3) 0.117(2) Uani 1 1 d . . . . .
H56A H 0.251362 0.262648 0.304840 0.175 Uiso 1 1 calc GR . . . .
H56B H 0.183881 0.248310 0.363913 0.175 Uiso 1 1 calc GR . . . .
H56C H 0.257818 0.185349 0.363534 0.175 Uiso 1 1 calc GR . . . .
C57 C 0.3155(2) 0.1513(2) 0.6321(2) 0.0662(10) Uani 1 1 d . . . . .
H57A H 0.303721 0.128259 0.682943 0.079 Uiso 1 1 calc R . . . .
H57B H 0.304324 0.121468 0.605581 0.079 Uiso 1 1 calc R . . . .
C58 C 0.3992(3) 0.1481(3) 0.6186(3) 0.0928(16) Uani 1 1 d . . . . .
H58A H 0.412754 0.167078 0.567334 0.111 Uiso 1 1 calc R . . . .
H58B H 0.411000 0.179703 0.642798 0.111 Uiso 1 1 calc R . . . .
C59 C 0.4447(3) 0.0693(3) 0.6457(4) 0.114(2) Uani 1 1 d D . . . .
H59A H 0.426373 0.048548 0.695383 0.136 Uiso 1 1 calc R . . . .
H59B H 0.436911 0.039346 0.617537 0.136 Uiso 1 1 calc R . . . .
C60 C 0.5236(5) 0.0643(5) 0.6418(7) 0.254(7) Uani 1 1 d D U . . .
H60A H 0.539378 0.096926 0.596923 0.381 Uiso 1 1 calc GR . . . .
H60B H 0.550910 0.013911 0.644832 0.381 Uiso 1 1 calc GR . . . .
H60C H 0.533698 0.078772 0.681052 0.381 Uiso 1 1 calc GR . . . .
C61 C 0.1832(2) 0.21916(19) 0.63337(19) 0.0545(8) Uani 1 1 d . . . . .
H61A H 0.174371 0.187660 0.607360 0.065 Uiso 1 1 calc R . . . .
H61B H 0.178978 0.192842 0.684316 0.065 Uiso 1 1 calc R . . . .
C62 C 0.1222(2) 0.2896(2) 0.6205(2) 0.0650(10) Uani 1 1 d . . . . .
H62A H 0.133125 0.322345 0.573229 0.078 Uiso 1 1 calc R . . . .
H62B H 0.121484 0.315014 0.656089 0.078 Uiso 1 1 calc R . . . .
C63 C 0.0459(2) 0.2738(3) 0.6251(3) 0.0960(17) Uani 1 1 d . . . . .
H63A H 0.045465 0.252733 0.586514 0.115 Uiso 1 1 calc R . . . .
H63B H 0.037625 0.236866 0.670469 0.115 Uiso 1 1 calc R . . . .
C64 C -0.0178(3) 0.3419(3) 0.6200(4) 0.1082(19) Uani 1 1 d . . . . .
H64A H -0.004728 0.382535 0.581292 0.162 Uiso 1 1 calc GR . . . .
H64B H -0.026902 0.354955 0.664478 0.162 Uiso 1 1 calc GR . . . .
H64C H -0.062631 0.331554 0.610864 0.162 Uiso 1 1 calc GR . . . .
C65 C 0.2801(2) 0.2811(2) 0.6475(2) 0.0631(10) Uani 1 1 d . . . . .
H65A H 0.331621 0.286177 0.631519 0.076 Uiso 1 1 calc R . . . .
H65B H 0.247023 0.330074 0.631381 0.076 Uiso 1 1 calc R . . . .
C66 C 0.2712(3) 0.2564(3) 0.7271(2) 0.0878(15) Uani 1 1 d . . . . .
H66A H 0.298907 0.205024 0.744107 0.105 Uiso 1 1 calc R . . . .
H66B H 0.218341 0.259018 0.744263 0.105 Uiso 1 1 calc R . . . .
C67 C 0.3013(4) 0.3066(3) 0.7567(3) 0.109(2) Uani 1 1 d D . . . .
H67A H 0.353592 0.304857 0.737359 0.131 Uiso 1 1 calc R . . . .
H67B H 0.272933 0.357606 0.739232 0.131 Uiso 1 1 calc R . . . .
C68 C 0.2974(6) 0.2881(5) 0.8294(4) 0.186(4) Uani 1 1 d D U . . .
H68A H 0.317036 0.322167 0.843326 0.278 Uiso 1 1 calc GR . . . .
H68B H 0.326665 0.238260 0.847274 0.278 Uiso 1 1 calc GR . . . .
H68C H 0.245736 0.290852 0.849172 0.278 Uiso 1 1 calc GR . . . .
C69 C -0.34915(15) 0.50194(16) 0.76530(14) 0.0383(6) Uani 1 1 d . . . . .
H69A H -0.348506 0.513492 0.713441 0.046 Uiso 1 1 calc R . . . .
H69B H -0.392855 0.481393 0.787036 0.046 Uiso 1 1 calc R . . . .
C70 C -0.35908(18) 0.57331(18) 0.78404(18) 0.0509(7) Uani 1 1 d . . . . .
H70A H -0.320232 0.598888 0.756732 0.061 Uiso 1 1 calc R . . . .
H70B H -0.354156 0.562560 0.834928 0.061 Uiso 1 1 calc R . . . .
C71 C -0.4371(2) 0.6232(2) 0.7666(2) 0.0584(9) Uani 1 1 d D . . . .
H71A H -0.440398 0.636022 0.715159 0.070 Uiso 1 1 calc R . . . .
H71B H -0.475364 0.595671 0.791130 0.070 Uiso 1 1 calc R . . . .
C72 C -0.4528(3) 0.6932(3) 0.7888(3) 0.0815(13) Uani 1 1 d D . . . .
H72A H -0.413471 0.719278 0.766751 0.122 Uiso 1 1 calc GR . . . .
H72B H -0.454450 0.680985 0.840255 0.122 Uiso 1 1 calc GR . . . .
H72C H -0.500420 0.724445 0.773521 0.122 Uiso 1 1 calc GR . . . .
C73 C -0.20816(14) 0.47168(17) 0.75800(14) 0.0379(6) Uani 1 1 d . . . . .
H73A H -0.211021 0.513757 0.775792 0.045 Uiso 1 1 calc R . . . .
H73B H -0.164921 0.433039 0.776707 0.045 Uiso 1 1 calc R . . . .
C74 C -0.19399(16) 0.49622(18) 0.67644(15) 0.0425(6) Uani 1 1 d . . . . .
H74A H -0.183095 0.453297 0.657891 0.051 Uiso 1 1 calc R . . . .
H74B H -0.238712 0.530974 0.656179 0.051 Uiso 1 1 calc R . . . .
C75 C -0.12785(18) 0.5333(2) 0.65462(18) 0.0613(10) Uani 1 1 d . . . . .
H75A H -0.083965 0.498677 0.676647 0.074 Uiso 1 1 calc R . . . .
H75B H -0.139640 0.576462 0.672874 0.074 Uiso 1 1 calc R . . . .
C76 C -0.1088(2) 0.5577(3) 0.5736(2) 0.0816(14) Uani 1 1 d . . . . .
H76A H -0.152891 0.589602 0.551182 0.122 Uiso 1 1 calc GR . . . .
H76B H -0.091971 0.514629 0.555819 0.122 Uiso 1 1 calc GR . . . .
H76C H -0.069475 0.584399 0.562413 0.122 Uiso 1 1 calc GR . . . .
C77 C -0.2773(2) 0.37685(18) 0.76054(18) 0.0540(8) Uani 1 1 d . . . . .
H77A H -0.280488 0.395107 0.708913 0.065 Uiso 1 1 calc R . . . .
H77B H -0.321638 0.357488 0.782428 0.065 Uiso 1 1 calc R . . . .
C78 C -0.2068(3) 0.3125(2) 0.7755(3) 0.0859(15) Uani 1 1 d . . . . .
H78A H -0.162156 0.331945 0.755177 0.103 Uiso 1 1 calc R . . . .
H78B H -0.204555 0.292574 0.827167 0.103 Uiso 1 1 calc R . . . .
C79 C -0.2053(3) 0.2503(3) 0.7449(3) 0.110(2) Uani 1 1 d D . . . .
H79A H -0.249416 0.230255 0.766053 0.131 Uiso 1 1 calc R . . . .
H79B H -0.208969 0.270644 0.693396 0.131 Uiso 1 1 calc R . . . .
C80 C -0.1395(5) 0.1907(4) 0.7566(4) 0.142(3) Uani 1 1 d D . . . .
H80A H -0.095394 0.209679 0.735371 0.212 Uiso 1 1 calc GR . . . .
H80B H -0.142383 0.153697 0.734827 0.212 Uiso 1 1 calc GR . . . .
H80C H -0.136424 0.168532 0.807431 0.212 Uiso 1 1 calc GR . . . .
C81 C -0.27798(17) 0.41809(17) 0.86989(14) 0.0407(6) Uani 1 1 d . . . . .
H81A H -0.232460 0.379507 0.881816 0.049 Uiso 1 1 calc R . . . .
H81B H -0.274344 0.460312 0.884418 0.049 Uiso 1 1 calc R . . . .
C82 C -0.3439(2) 0.3892(3) 0.91442(19) 0.0709(12) Uani 1 1 d . . . . .
H82A H -0.351518 0.349234 0.898672 0.085 Uiso 1 1 calc R . . . .
H82B H -0.389484 0.428789 0.908970 0.085 Uiso 1 1 calc R . . . .
C83 C -0.3265(3) 0.3593(2) 0.9956(2) 0.0700(11) Uani 1 1 d D . . . .
H83A H -0.285841 0.314827 1.001603 0.084 Uiso 1 1 calc R . . . .
H83B H -0.309541 0.396701 1.007828 0.084 Uiso 1 1 calc R . . . .
C84 C -0.3926(4) 0.3417(4) 1.0456(3) 0.133(3) Uani 1 1 d D . . . .
H84A H -0.432497 0.385946 1.041247 0.199 Uiso 1 1 calc GR . . . .
H84B H -0.378902 0.323108 1.094163 0.199 Uiso 1 1 calc GR . . . .
H84C H -0.409501 0.304430 1.034070 0.199 Uiso 1 1 calc GR . . . .
C85 C 0.19068(16) 0.54401(19) 0.65769(17) 0.0458(7) Uani 1 1 d . . . . .
H85 H 0.214729 0.577281 0.622182 0.055 Uiso 1 1 calc R . . . .
C86 C 0.10260(19) 0.5689(2) 0.57072(19) 0.0631(10) Uani 1 1 d . . . . .
H86A H 0.136907 0.598007 0.540771 0.095 Uiso 1 1 calc GR . . . .
H86B H 0.053457 0.600949 0.575574 0.095 Uiso 1 1 calc GR . . . .
H86C H 0.099617 0.531881 0.549085 0.095 Uiso 1 1 calc GR . . . .
C87 C 0.0884(2) 0.4812(3) 0.6939(2) 0.0689(11) Uani 1 1 d . . . . .
H87A H 0.120198 0.448692 0.730461 0.103 Uiso 1 1 calc GR . . . .
H87B H 0.073087 0.452132 0.669919 0.103 Uiso 1 1 calc GR . . . .
H87C H 0.044515 0.509208 0.715734 0.103 Uiso 1 1 calc GR . . . .
C88 C 0.1226(4) 1.1032(3) 0.8254(3) 0.0970(17) Uani 1 1 d . . . . .
H88 H 0.171704 1.078523 0.835897 0.116 Uiso 1 1 calc R . . . .
C89 C 0.0143(4) 1.2028(5) 0.8354(5) 0.179(4) Uani 1 1 d . U . . .
H89A H 0.019004 1.249662 0.801272 0.269 Uiso 1 1 calc GR . . . .
H89B H -0.016006 1.211636 0.878120 0.269 Uiso 1 1 calc GR . . . .
H89C H -0.009288 1.176891 0.814546 0.269 Uiso 1 1 calc GR . . . .
C90 C 0.1243(4) 1.1819(3) 0.8978(3) 0.0989(17) Uani 1 1 d . . . . .
H90A H 0.175347 1.153234 0.902335 0.148 Uiso 1 1 calc GR . . . .
H90B H 0.096641 1.175658 0.944670 0.148 Uiso 1 1 calc GR . . . .
H90C H 0.124354 1.233694 0.876232 0.148 Uiso 1 1 calc GR . . . .
C91 C 0.3722(5) 0.8580(5) 0.1065(5) 0.163(3) Uiso 1 1 d . . . . .
H91 H 0.349268 0.904099 0.114514 0.196 Uiso 1 1 calc R . . . .
C92 C 0.4487(4) 0.8362(4) 0.1951(3) 0.118(2) Uiso 1 1 d . . . . .
H92A H 0.422563 0.887068 0.191368 0.177 Uiso 1 1 calc GR . . . .
H92B H 0.502123 0.832761 0.186329 0.177 Uiso 1 1 calc GR . . . .
H92C H 0.437142 0.805402 0.242582 0.177 Uiso 1 1 calc GR . . . .
C93 C 0.4592(4) 0.7382(3) 0.1393(3) 0.1148(19) Uiso 1 1 d . . . . .
H93A H 0.437415 0.703371 0.178369 0.172 Uiso 1 1 calc GR . . . .
H93B H 0.512551 0.727774 0.142227 0.172 Uiso 1 1 calc GR . . . .
H93C H 0.450507 0.733536 0.094270 0.172 Uiso 1 1 calc GR . . . .
C94 C 0.3311(5) 0.9791(6) 0.8650(5) 0.167(3) Uiso 1 1 d . . . . .
H94 H 0.346434 0.968526 0.910589 0.201 Uiso 1 1 calc R . . . .
C95 C 0.3002(5) 0.9371(5) 0.7658(5) 0.177(3) Uiso 1 1 d . . . . .
H95A H 0.267525 0.985823 0.751251 0.265 Uiso 1 1 calc GR . . . .
H95B H 0.273099 0.899958 0.770013 0.265 Uiso 1 1 calc GR . . . .
H95C H 0.342877 0.932744 0.730325 0.265 Uiso 1 1 calc GR . . . .
C96 C 0.3569(6) 0.8512(6) 0.8784(6) 0.198(4) Uiso 1 1 d . . . . .
H96A H 0.399235 0.827482 0.851258 0.296 Uiso 1 1 calc GR . . . .
H96B H 0.318736 0.823008 0.891299 0.296 Uiso 1 1 calc GR . . . .
H96C H 0.372957 0.853699 0.921294 0.296 Uiso 1 1 calc GR . . . .

loop_
_atom_site_aniso_label
_atom_site_aniso_U_11
_atom_site_aniso_U_22
_atom_site_aniso_U_33
_atom_site_aniso_U_23
_atom_site_aniso_U_13
_atom_site_aniso_U_12
Mo1 0.02759(9) 0.02534(9) 0.02541(9) -0.01064(7) -0.00676(7) -0.00548(7)
Mo2 0.02385(9) 0.02623(9) 0.02340(9) -0.00744(7) -0.00815(7) -0.00406(7)
Mo3 0.02544(9) 0.02186(9) 0.03180(10) -0.00994(7) -0.00848(7) -0.00217(7)
Mo4 0.02285(9) 0.02509(9) 0.02157(9) -0.00518(7) -0.00501(7) -0.00871(7)
Mo5 0.02258(9) 0.02292(9) 0.02534(9) -0.00568(7) -0.00604(7) -0.00257(7)
Mo6 0.02616(9) 0.01996(8) 0.02708(10) -0.00638(7) -0.00301(7) -0.00630(7)
Mn1 0.01843(19) 0.0196(2) 0.0192(2) -0.00685(16) -0.00385(15) -0.00426(16)
Mn2 0.01786(19) 0.01844(19) 0.01614(19) -0.00462(15) -0.00205(15) -0.00525(15)
O1 0.0312(9) 0.0456(11) 0.0534(12) -0.0304(9) -0.0070(8) -0.0005(8)
O2 0.0438(10) 0.0262(8) 0.0464(11) -0.0022(8) -0.0187(8) -0.0083(7)
O3 0.0291(8) 0.0234(7) 0.0295(8) -0.0081(6) -0.0077(6) -0.0066(6)
O4 0.0229(7) 0.0272(8) 0.0294(8) -0.0101(6) -0.0067(6) -0.0025(6)
O5 0.0392(10) 0.0360(9) 0.0301(9) -0.0033(7) -0.0091(7) -0.0030(8)
O6 0.0216(7) 0.0255(7) 0.0246(7) -0.0076(6) -0.0021(6) -0.0066(6)
O7 0.0281(8) 0.0440(10) 0.0387(10) -0.0188(8) -0.0081(7) -0.0100(7)
O8 0.0228(7) 0.0265(7) 0.0214(7) -0.0072(6) -0.0026(6) -0.0080(6)
O9 0.0302(8) 0.0289(8) 0.0222(7) -0.0091(6) -0.0049(6) -0.0060(6)
O10 0.0227(7) 0.0235(7) 0.0242(7) -0.0076(6) -0.0019(6) -0.0067(6)
O11 0.0441(10) 0.0336(9) 0.0331(9) -0.0151(7) -0.0018(8) -0.0048(8)
O12 0.0384(9) 0.0349(9) 0.0385(10) -0.0102(7) -0.0149(8) -0.0115(7)
O13 0.0406(10) 0.0384(10) 0.0418(10) -0.0209(8) -0.0006(8) -0.0126(8)
O14 0.0368(9) 0.0292(9) 0.0394(10) -0.0007(7) -0.0055(8) -0.0072(7)
O15 0.0258(8) 0.0242(7) 0.0281(8) -0.0092(6) -0.0018(6) -0.0044(6)
O16 0.0258(7) 0.0252(7) 0.0234(7) -0.0041(6) -0.0032(6) -0.0091(6)
O17 0.0238(7) 0.0253(7) 0.0181(7) -0.0051(6) -0.0011(6) -0.0065(6)
O18 0.0235(7) 0.0243(7) 0.0173(7) -0.0054(6) -0.0021(5) -0.0064(6)
O19 0.0239(7) 0.0298(8) 0.0188(7) -0.0086(6) -0.0009(6) -0.0081(6)
O20 0.0261(8) 0.0382(9) 0.0329(9) -0.0066(7) -0.0032(7) -0.0105(7)
O21 0.0379(9) 0.0324(9) 0.0282(8) -0.0089(7) -0.0090(7) -0.0112(7)
O22 0.0268(8) 0.0265(8) 0.0216(7) -0.0048(6) -0.0074(6) -0.0058(6)
O23 0.0256(8) 0.0383(10) 0.0444(10) -0.0165(8) -0.0010(7) -0.0052(7)
O24 0.0456(10) 0.0308(9) 0.0340(9) -0.0005(7) -0.0136(8) -0.0076(8)
O25 0.0291(9) 0.0594(12) 0.0244(8) -0.0107(8) -0.0028(7) -0.0138(8)
O26 0.0367(11) 0.0807(18) 0.0612(15) -0.0047(13) -0.0087(10) -0.0061(11)
O27 0.180(4) 0.0503(17) 0.096(3) -0.0099(17) 0.012(3) -0.032(2)
O28 0.0545(12) 0.0385(10) 0.0483(12) -0.0195(9) 0.0179(9) -0.0219(9)
O29 0.104(2) 0.0450(13) 0.0379(12) -0.0149(10) -0.0047(12) 0.0217(13)
O30 0.0780(17) 0.0559(14) 0.0456(13) -0.0010(11) -0.0220(12) 0.0024(12)
O31 0.0368(10) 0.0687(14) 0.0350(10) -0.0238(10) 0.0050(8) -0.0202(9)
O32 0.187(5) 0.143(4) 0.164(4) -0.112(3) 0.007(3) -0.074(3)
N1 0.0252(9) 0.0318(10) 0.0275(10) -0.0102(8) 0.0035(7) -0.0104(8)
N2 0.0360(11) 0.0324(11) 0.0347(11) -0.0078(9) 0.0011(9) 0.0019(9)
N3 0.0587(15) 0.0358(12) 0.0344(12) -0.0052(10) -0.0075(11) 0.0009(11)
N4 0.0233(9) 0.0363(10) 0.0183(8) -0.0081(7) 0.0002(7) -0.0093(8)
N5 0.0361(12) 0.0412(13) 0.0462(14) -0.0017(11) 0.0053(10) 0.0007(10)
N6 0.104(3) 0.0446(17) 0.068(2) -0.0066(15) -0.0010(19) -0.0132(17)
N7 0.0459(13) 0.0293(10) 0.0412(12) -0.0118(9) -0.0102(10) -0.0049(9)
N8 0.0614(17) 0.0451(14) 0.0589(17) -0.0063(12) -0.0117(13) -0.0297(13)
N9 0.0403(12) 0.0411(12) 0.0311(11) -0.0088(9) -0.0150(9) -0.0133(9)
N10 0.0349(12) 0.0694(17) 0.0411(13) -0.0268(12) 0.0062(10) -0.0195(11)
N11 0.096(3) 0.074(2) 0.085(2) -0.049(2) 0.007(2) -0.034(2)
C1 0.0256(10) 0.0323(11) 0.0256(11) -0.0086(9) -0.0016(8) -0.0117(9)
C2 0.0246(10) 0.0297(11) 0.0257(11) -0.0042(9) -0.0020(8) -0.0071(9)
C3 0.0235(10) 0.0276(10) 0.0233(10) -0.0074(8) -0.0001(8) -0.0083(8)
C4 0.0248(10) 0.0313(11) 0.0286(11) -0.0116(9) 0.0035(8) -0.0099(9)
C5 0.0298(12) 0.0337(12) 0.0320(12) -0.0086(10) 0.0016(9) -0.0097(10)
C6 0.0348(13) 0.0366(13) 0.0316(12) -0.0079(10) 0.0030(10) -0.0143(10)
C7 0.0327(13) 0.0444(14) 0.0321(13) -0.0038(11) -0.0026(10) -0.0151(11)
C8 0.0349(13) 0.0408(14) 0.0393(14) -0.0022(11) -0.0002(11) -0.0132(11)
C9 0.0438(14) 0.0309(12) 0.0333(13) -0.0037(10) 0.0024(11) -0.0091(11)
C10 0.0391(13) 0.0281(12) 0.0316(13) -0.0059(10) 0.0016(10) -0.0013(10)
C11 0.0442(15) 0.0326(13) 0.0372(14) -0.0057(11) 0.0057(11) -0.0061(11)
C12 0.0603(18) 0.0296(13) 0.0335(14) -0.0044(11) 0.0030(12) -0.0060(12)
C13 0.082(2) 0.0311(14) 0.0473(18) -0.0050(13) -0.0015(16) -0.0078(15)
C14 0.082(2) 0.0435(17) 0.0382(16) -0.0053(13) 0.0067(16) -0.0093(16)
C15 0.0419(14) 0.0300(12) 0.0354(13) -0.0056(10) 0.0004(11) -0.0036(11)
C16 0.0466(15) 0.0363(14) 0.0365(14) -0.0090(11) -0.0038(12) -0.0024(12)
C17 0.063(2) 0.0540(19) 0.057(2) -0.0188(16) -0.0133(16) -0.0105(16)
C18 0.0470(16) 0.0465(17) 0.0487(17) -0.0166(14) -0.0063(13) 0.0054(13)
C19 0.0307(11) 0.0319(11) 0.0191(10) -0.0092(8) 0.0011(8) -0.0124(9)
C20 0.0235(10) 0.0323(11) 0.0184(10) -0.0071(8) 0.0003(8) -0.0079(8)
C21 0.0247(10) 0.0301(11) 0.0164(9) -0.0062(8) -0.0006(8) -0.0096(8)
C22 0.0281(11) 0.0280(11) 0.0191(10) -0.0056(8) -0.0009(8) -0.0073(9)
C23 0.0289(11) 0.0351(12) 0.0201(10) -0.0070(9) 0.0001(8) -0.0117(9)
C24 0.0319(12) 0.0476(14) 0.0194(10) -0.0068(10) 0.0009(9) -0.0136(11)
C25 0.0640(19) 0.0525(17) 0.0252(12) -0.0151(12) 0.0077(12) -0.0275(15)
C26 0.0651(19) 0.0525(17) 0.0240(12) -0.0134(12) 0.0079(12) -0.0183(15)
C27 0.0413(14) 0.0553(17) 0.0222(12) -0.0080(11) -0.0026(10) -0.0067(12)
C28 0.0453(16) 0.0443(16) 0.0460(17) -0.0046(13) -0.0016(13) 0.0005(13)
C29 0.060(2) 0.0469(17) 0.0448(17) 0.0016(14) 0.0001(15) 0.0013(15)
C30 0.059(2) 0.0564(19) 0.0462(18) -0.0102(15) 0.0055(15) -0.0162(16)
C31 0.096(3) 0.053(2) 0.066(2) -0.0193(19) 0.018(2) -0.011(2)
C32 0.078(2) 0.0433(17) 0.0427(17) 0.0046(14) -0.0075(16) -0.0020(16)
C33 0.088(3) 0.062(2) 0.068(3) 0.015(2) 0.003(2) -0.008(2)
C34 0.097(3) 0.066(3) 0.069(3) 0.007(2) -0.027(2) -0.003(2)
C35 0.282(10) 0.094(4) 0.085(4) -0.046(3) 0.036(5) -0.088(5)
C36 0.094(4) 0.076(3) 0.159(6) -0.017(4) 0.031(4) 0.020(3)
C37 0.0643(19) 0.0351(14) 0.0418(16) -0.0114(12) -0.0148(14) -0.0034(13)
C38 0.090(3) 0.053(2) 0.059(2) -0.0171(17) -0.032(2) -0.0078(19)
C39 0.109(3) 0.057(2) 0.054(2) -0.0210(17) -0.034(2) -0.002(2)
C40 0.148(5) 0.095(4) 0.072(3) -0.036(3) -0.054(3) 0.001(3)
C41 0.0526(17) 0.0353(14) 0.0504(17) -0.0179(13) -0.0048(13) -0.0037(12)
C42 0.075(2) 0.0498(19) 0.069(2) -0.0286(17) 0.0160(19) -0.0148(17)
C43 0.090(3) 0.078(3) 0.094(3) -0.045(3) 0.020(3) -0.004(2)
C44 0.116(5) 0.120(5) 0.137(5) -0.069(4) 0.048(4) -0.019(4)
C45 0.0415(14) 0.0348(13) 0.0521(17) -0.0172(12) -0.0085(12) -0.0079(11)
C46 0.0482(16) 0.0372(14) 0.0505(17) -0.0112(12) -0.0056(13) -0.0128(12)
C47 0.0517(18) 0.0378(15) 0.068(2) -0.0160(14) -0.0003(15) -0.0136(13)
C48 0.067(2) 0.0422(17) 0.064(2) -0.0176(15) 0.0095(17) -0.0242(16)
C49 0.0460(15) 0.0360(13) 0.0399(14) -0.0101(11) -0.0062(12) -0.0125(11)
C50 0.0589(18) 0.0354(14) 0.0359(14) -0.0101(11) -0.0029(12) -0.0161(13)
C51 0.068(2) 0.062(2) 0.057(2) -0.0299(17) 0.0072(16) -0.0338(18)
C52 0.098(3) 0.069(2) 0.051(2) -0.0310(18) 0.0158(19) -0.048(2)
C53 0.065(2) 0.0461(17) 0.065(2) -0.0125(15) 0.0039(17) -0.0318(16)
C54 0.090(3) 0.068(2) 0.068(2) -0.024(2) 0.006(2) -0.045(2)
C55 0.113(4) 0.081(3) 0.069(3) -0.029(2) 0.009(3) -0.045(3)
C56 0.176(6) 0.126(5) 0.076(3) -0.040(3) -0.005(4) -0.070(5)
C57 0.074(2) 0.0487(19) 0.084(3) -0.0110(18) -0.023(2) -0.0260(18)
C58 0.073(3) 0.066(3) 0.142(5) -0.013(3) -0.040(3) -0.021(2)
C59 0.086(4) 0.080(3) 0.172(6) -0.029(4) -0.039(4) -0.006(3)
C60 0.163(8) 0.111(6) 0.481(18) 0.004(9) -0.200(10) -0.017(5)
C61 0.061(2) 0.0551(19) 0.057(2) -0.0164(15) -0.0010(16) -0.0318(16)
C62 0.072(2) 0.058(2) 0.074(2) -0.0222(19) 0.0004(19) -0.0291(19)
C63 0.061(3) 0.086(3) 0.150(5) -0.050(3) 0.015(3) -0.028(2)
C64 0.071(3) 0.095(4) 0.163(6) -0.054(4) 0.010(3) -0.020(3)
C65 0.080(3) 0.0529(19) 0.068(2) -0.0080(17) -0.0164(19) -0.0388(19)
C66 0.137(4) 0.083(3) 0.065(3) -0.014(2) -0.025(3) -0.060(3)
C67 0.170(6) 0.109(4) 0.085(3) -0.025(3) -0.029(4) -0.086(4)
C68 0.308(12) 0.215(9) 0.115(5) -0.054(6) -0.018(6) -0.187(9)
C69 0.0327(13) 0.0517(16) 0.0330(13) -0.0069(11) -0.0129(10) -0.0136(11)
C70 0.0506(17) 0.0535(18) 0.0501(18) -0.0181(15) -0.0146(14) -0.0045(14)
C71 0.0528(19) 0.065(2) 0.056(2) -0.0252(17) -0.0141(15) 0.0036(16)
C72 0.081(3) 0.080(3) 0.085(3) -0.042(2) -0.023(2) 0.011(2)
C73 0.0302(12) 0.0521(16) 0.0339(13) -0.0126(11) -0.0123(10) -0.0074(11)
C74 0.0379(14) 0.0568(17) 0.0335(14) -0.0132(12) -0.0103(11) -0.0072(12)
C75 0.0379(16) 0.100(3) 0.0441(17) -0.0090(18) -0.0083(13) -0.0225(17)
C76 0.056(2) 0.135(4) 0.046(2) -0.005(2) -0.0042(17) -0.033(2)
C77 0.079(2) 0.0488(17) 0.0471(17) -0.0161(14) -0.0295(16) -0.0187(16)
C78 0.123(4) 0.052(2) 0.090(3) -0.019(2) -0.067(3) 0.004(2)
C79 0.129(4) 0.070(3) 0.149(5) -0.054(3) -0.093(4) 0.021(3)
C80 0.212(8) 0.109(5) 0.107(5) -0.042(4) -0.057(5) -0.005(5)
C81 0.0521(16) 0.0468(15) 0.0281(12) -0.0055(11) -0.0134(11) -0.0193(13)
C82 0.075(2) 0.092(3) 0.0453(19) 0.0112(18) -0.0167(17) -0.048(2)
C83 0.098(3) 0.064(2) 0.057(2) -0.0140(18) 0.003(2) -0.043(2)
C84 0.158(6) 0.214(7) 0.058(3) -0.003(4) -0.023(3) -0.128(6)
C85 0.0318(13) 0.0640(19) 0.0442(16) -0.0190(14) 0.0069(12) -0.0174(13)
C86 0.0391(17) 0.097(3) 0.055(2) -0.025(2) -0.0069(14) -0.0121(17)
C87 0.070(2) 0.101(3) 0.058(2) -0.027(2) -0.0006(18) -0.053(2)
C88 0.150(5) 0.067(3) 0.092(3) -0.043(3) 0.002(3) -0.040(3)
C89 0.117(6) 0.250(10) 0.243(10) -0.180(9) 0.012(6) -0.048(6)
C90 0.157(5) 0.059(3) 0.095(4) -0.032(2) -0.043(3) -0.016(3)

loop_
_atom_type_symbol
_atom_type_description
_atom_type_scat_dispersion_real
_atom_type_scat_dispersion_imag
_atom_type_scat_source
C C 0.0033 0.0016 'International Tables Vol C Tables 4.2.6.8 and 6.1.1.4'
H H 0.0000 0.0000 'International Tables Vol C Tables 4.2.6.8 and 6.1.1.4'
Mn Mn 0.3368 0.7283 'International Tables Vol C Tables 4.2.6.8 and 6.1.1.4'
Mo Mo -1.6832 0.6857 'International Tables Vol C Tables 4.2.6.8 and 6.1.1.4'
N N 0.0061 0.0033 'International Tables Vol C Tables 4.2.6.8 and 6.1.1.4'
O O 0.0106 0.0060 'International Tables Vol C Tables 4.2.6.8 and 6.1.1.4'

loop_
_geom_angle_atom_site_label_1
_geom_angle_atom_site_label_2
_geom_angle_atom_site_label_3
_geom_angle
_geom_angle_site_symmetry_1
_geom_angle_site_symmetry_3
_geom_angle_publ_flag
O3 Mo1 O8 78.76(6) 2_567 2_567 ?
O3 Mo1 O10 71.56(6) 2_567 . ?
O8 Mo1 O10 68.60(5) 2_567 . ?
O9 Mo1 O3 145.61(6) . 2_567 ?
O9 Mo1 O8 71.83(6) . 2_567 ?
O9 Mo1 O10 81.23(6) . . ?
O11 Mo1 O3 101.87(8) . 2_567 ?
O11 Mo1 O8 158.05(7) . 2_567 ?
O11 Mo1 O9 98.99(8) . . ?
O11 Mo1 O10 90.59(7) . . ?
O12 Mo1 O3 98.24(8) . 2_567 ?
O12 Mo1 O8 95.82(7) . 2_567 ?
O12 Mo1 O9 102.06(8) . . ?
O12 Mo1 O10 162.47(7) . . ?
O12 Mo1 O11 105.70(9) . . ?
O4 Mo2 O6 71.35(6) . . ?
O4 Mo2 O8 81.61(6) . 2_567 ?
O5 Mo2 O4 103.38(8) . . ?
O5 Mo2 O6 95.05(7) . . ?
O5 Mo2 O7 105.88(9) . . ?
O5 Mo2 O8 164.16(7) . 2_567 ?
O5 Mo2 O9 99.95(8) . . ?
O6 Mo2 O8 72.06(5) . 2_567 ?
O7 Mo2 O4 95.10(7) . . ?
O7 Mo2 O6 157.39(7) . . ?
O7 Mo2 O8 88.42(7) . 2_567 ?
O7 Mo2 O9 102.58(8) . . ?
O9 Mo2 O4 145.49(6) . . ?
O9 Mo2 O6 81.64(6) . . ?
O9 Mo2 O8 69.66(6) . 2_567 ?
O1 Mo3 O2 105.72(10) . . ?
O1 Mo3 O3 101.63(8) . . ?
O1 Mo3 O4 96.10(8) . . ?
O1 Mo3 O6 160.35(8) . . ?
O1 Mo3 O10 92.22(8) . 2_567 ?
O2 Mo3 O3 100.54(8) . . ?
O2 Mo3 O4 103.99(8) . . ?
O2 Mo3 O6 91.80(8) . . ?
O2 Mo3 O10 161.32(8) . 2_567 ?
O3 Mo3 O4 144.42(7) . . ?
O3 Mo3 O6 83.40(6) . . ?
O3 Mo3 O10 70.13(6) . 2_567 ?
O4 Mo3 O6 70.55(6) . . ?
O4 Mo3 O10 78.65(6) . 2_567 ?
O6 Mo3 O10 71.43(5) . 2_567 ?
O16 Mo4 O17 71.82(6) . . ?
O16 Mo4 O18 80.34(6) . 2_666 ?
O16 Mo4 O22 145.51(6) . . ?
O18 Mo4 O17 69.43(5) 2_666 . ?
O20 Mo4 O16 98.36(7) . . ?
O20 Mo4 O17 160.16(7) . . ?
O20 Mo4 O18 92.25(7) . 2_666 ?
O20 Mo4 O22 102.48(8) . . ?
O21 Mo4 O16 101.23(7) . . ?
O21 Mo4 O17 93.13(7) . . ?
O21 Mo4 O18 161.26(7) . 2_666 ?
O21 Mo4 O20 105.87(8) . . ?
O21 Mo4 O22 99.13(7) . . ?
O22 Mo4 O17 79.56(6) . . ?
O22 Mo4 O18 71.72(6) . 2_666 ?
O15 Mo5 O18 79.58(6) 2_666 2_666 ?
O15 Mo5 O19 71.34(6) 2_666 . ?
O19 Mo5 O18 71.40(5) . 2_666 ?
O22 Mo5 O15 145.49(6) . 2_666 ?
O22 Mo5 O18 70.73(6) . 2_666 ?
O22 Mo5 O19 82.60(6) . . ?
O23 Mo5 O15 97.12(8) . 2_666 ?
O23 Mo5 O18 91.61(7) . 2_666 ?
O23 Mo5 O19 160.67(7) . . ?
O23 Mo5 O22 100.83(8) . . ?
O24 Mo5 O15 102.47(8) . 2_666 ?
O24 Mo5 O18 161.68(8) . 2_666 ?
O24 Mo5 O19 91.83(8) . . ?
O24 Mo5 O22 100.54(8) . . ?
O24 Mo5 O23 106.06(9) . . ?
O13 Mo6 O15 97.78(8) . . ?
O13 Mo6 O16 101.80(8) . . ?
O13 Mo6 O17 91.16(7) . . ?
O13 Mo6 O19 160.94(8) . 2_666 ?
O14 Mo6 O13 105.97(9) . . ?
O14 Mo6 O15 102.85(8) . . ?
O14 Mo6 O16 99.46(8) . . ?
O14 Mo6 O17 161.78(7) . . ?
O14 Mo6 O19 92.03(8) . 2_666 ?
O15 Mo6 O17 80.39(6) . . ?
O15 Mo6 O19 71.59(6) . 2_666 ?
O16 Mo6 O15 144.83(6) . . ?
O16 Mo6 O17 70.35(6) . . ?
O16 Mo6 O19 80.84(6) . 2_666 ?
O19 Mo6 O17 71.78(5) 2_666 . ?
O6 Mn1 O6 180.0 2_567 . ?
O8 Mn1 O6 87.68(6) . 2_567 ?
O8 Mn1 O6 87.68(6) 2_567 . ?
O8 Mn1 O6 92.32(6) . . ?
O8 Mn1 O6 92.32(6) 2_567 2_567 ?
O8 Mn1 O8 180.0 . 2_567 ?
O10 Mn1 O6 92.40(6) 2_567 2_567 ?
O10 Mn1 O6 87.60(6) 2_567 . ?
O10 Mn1 O6 92.40(6) . . ?
O10 Mn1 O6 87.60(6) . 2_567 ?
O10 Mn1 O8 92.44(6) 2_567 2_567 ?
O10 Mn1 O8 92.44(6) . . ?
O10 Mn1 O8 87.56(6) . 2_567 ?
O10 Mn1 O8 87.56(6) 2_567 . ?
O10 Mn1 O10 180.0 . 2_567 ?
O17 Mn2 O17 180.0 2_666 . ?
O17 Mn2 O19 92.15(6) 2_666 2_666 ?
O17 Mn2 O19 87.84(6) 2_666 . ?
O17 Mn2 O19 92.15(6) . . ?
O17 Mn2 O19 87.85(6) . 2_666 ?
O18 Mn2 O17 92.67(6) . . ?
O18 Mn2 O17 87.33(6) 2_666 . ?
O18 Mn2 O17 92.67(6) 2_666 2_666 ?
O18 Mn2 O17 87.33(6) . 2_666 ?
O18 Mn2 O18 180.0 . 2_666 ?
O18 Mn2 O19 87.15(6) 2_666 . ?
O18 Mn2 O19 92.85(6) . . ?
O18 Mn2 O19 92.85(6) 2_666 2_666 ?
O18 Mn2 O19 87.15(6) . 2_666 ?
O19 Mn2 O19 180.0 2_666 . ?
Mo3 O3 Mo1 123.78(8) . 2_567 ?
Mo2 O4 Mo3 120.29(8) . . ?
Mo2 O6 Mo3 92.96(5) . . ?
Mn1 O6 Mo2 100.39(6) . . ?
Mn1 O6 Mo3 100.00(6) . . ?
C2 O6 Mo2 121.09(13) . . ?
C2 O6 Mo3 124.09(13) . . ?
C2 O6 Mn1 113.63(12) . . ?
Mo1 O8 Mo2 89.46(5) 2_567 2_567 ?
Mn1 O8 Mo1 102.11(6) . 2_567 ?
Mn1 O8 Mo2 99.86(6) . 2_567 ?
C1 O8 Mo1 117.84(12) . 2_567 ?
C1 O8 Mo2 124.18(13) . 2_567 ?
C1 O8 Mn1 117.95(12) . . ?
Mo1 O9 Mo2 124.02(8) . . ?
Mo1 O10 Mo3 88.85(5) . 2_567 ?
Mn1 O10 Mo1 101.69(6) . . ?
Mn1 O10 Mo3 100.84(6) . 2_567 ?
C4 O10 Mo1 123.00(13) . . ?
C4 O10 Mo3 120.19(13) . 2_567 ?
C4 O10 Mn1 116.89(13) . . ?
Mo6 O15 Mo5 119.44(8) . 2_666 ?
Mo6 O16 Mo4 122.66(8) . . ?
Mo4 O17 Mo6 89.50(5) . . ?
Mn2 O17 Mo4 101.26(6) . . ?
Mn2 O17 Mo6 99.89(6) . . ?
C19 O17 Mo4 119.93(12) . . ?
C19 O17 Mo6 123.71(13) . . ?
C19 O17 Mn2 117.08(12) . . ?
Mo4 O18 Mo5 89.94(5) 2_666 2_666 ?
Mn2 O18 Mo4 101.94(6) . 2_666 ?
Mn2 O18 Mo5 101.07(6) . 2_666 ?
C20 O18 Mo4 121.27(12) . 2_666 ?
C20 O18 Mo5 121.37(12) . 2_666 ?
C20 O18 Mn2 116.35(12) . . ?
Mo5 O19 Mo6 92.28(5) . 2_666 ?
Mn2 O19 Mo5 100.36(6) . . ?
Mn2 O19 Mo6 100.48(6) . 2_666 ?
C22 O19 Mo5 123.18(12) . . ?
C22 O19 Mo6 120.55(12) . 2_666 ?
C22 O19 Mn2 115.23(13) . . ?
Mo5 O22 Mo4 122.11(8) . . ?
C5 N1 C3 125.5(2) . . ?
C9 N2 C10 122.7(2) . . ?
O30 N3 C12 115.6(2) . . ?
O30 N3 C16 115.1(3) . . ?
C16 N3 C12 125.7(2) . . ?
C23 N4 C21 125.49(19) . . ?
C27 N5 C28 120.8(2) . . ?
O27 N6 C31 115.6(3) . . ?
O27 N6 C32 114.7(3) . . ?
C31 N6 C32 126.3(3) . . ?
C37 N7 C45 108.5(2) . . ?
C41 N7 C37 111.4(2) . . ?
C41 N7 C45 108.7(2) . . ?
C41 N7 C49 108.0(2) . . ?
C49 N7 C37 108.7(2) . . ?
C49 N7 C45 111.6(2) . . ?
C53 N8 C57 109.6(3) . . ?
C53 N8 C65 105.8(2) . . ?
C61 N8 C53 111.8(3) . . ?
C61 N8 C57 106.7(2) . . ?
C61 N8 C65 111.5(3) . . ?
C65 N8 C57 111.5(3) . . ?
C69 N9 C73 111.0(2) . . ?
C69 N9 C77 107.4(2) . . ?
C69 N9 C81 111.4(2) . . ?
C73 N9 C77 109.9(2) . . ?
C73 N9 C81 105.92(19) . . ?
C81 N9 C77 111.2(2) . . ?
C85 N10 C86 120.8(3) . . ?
C85 N10 C87 121.1(3) . . ?
C87 N10 C86 118.1(3) . . ?
C88 N11 C89 120.1(5) . . ?
C88 N11 C90 124.7(5) . . ?
C90 N11 C89 114.9(4) . . ?
C91 N12 C92 116.2(6) . . ?
C91 N12 C93 125.6(6) . . ?
C92 N12 C93 118.1(5) . . ?
C94 N13 C95 128.2(8) . . ?
C94 N13 C96 111.9(8) . . ?
C96 N13 C95 119.7(7) . . ?
O8 C1 C3 112.36(17) . . ?
O6 C2 C3 114.10(18) . . ?
N1 C3 C1 109.63(17) . . ?
N1 C3 C2 106.24(18) . . ?
N1 C3 C4 103.45(17) . . ?
C1 C3 C2 113.25(19) . . ?
C1 C3 C4 110.82(18) . . ?
C4 C3 C2 112.84(18) . . ?
O10 C4 C3 113.99(18) . . ?
O28 C5 N1 124.0(2) . . ?
O28 C5 C6 121.4(2) . . ?
N1 C5 C6 114.6(2) . . ?
C7 C6 C5 112.5(2) . . ?
C6 C7 C8 111.9(2) . . ?
C9 C8 C7 110.9(2) . . ?
O29 C9 N2 122.3(3) . . ?
O29 C9 C8 121.5(3) . . ?
N2 C9 C8 116.2(2) . . ?
N2 C10 C11 110.3(2) . . ?
N2 C10 C15 110.1(2) . . ?
C15 C10 C11 108.1(2) . . ?
C10 C11 C12 113.1(2) . . ?
N3 C12 C11 110.2(2) . . ?
N3 C12 C13 108.4(3) . . ?
N3 C12 C14 107.3(3) . . ?
C11 C12 C13 111.1(3) . . ?
C11 C12 C14 108.8(3) . . ?
C14 C12 C13 111.1(2) . . ?
C10 C15 C16 113.6(2) . . ?
N3 C16 C15 110.9(2) . . ?
N3 C16 C17 107.3(2) . . ?
N3 C16 C18 108.4(2) . . ?
C15 C16 C17 109.1(2) . . ?
C15 C16 C18 111.1(2) . . ?
C17 C16 C18 110.0(3) . . ?
O17 C19 C21 112.82(17) . . ?
O18 C20 C21 114.72(17) . . ?
N4 C21 C19 108.85(17) . . ?
N4 C21 C20 102.58(16) . . ?
N4 C21 C22 107.67(17) . . ?
C20 C21 C19 111.13(18) . . ?
C22 C21 C19 113.00(18) . . ?
C22 C21 C20 112.95(18) . . ?
O19 C22 C21 113.05(17) . . ?
O25 C23 N4 123.4(2) . . ?
O25 C23 C24 121.4(2) . . ?
N4 C23 C24 115.2(2) . . ?
C23 C24 C25 112.6(2) . . ?
C24 C25 C26 111.3(2) . . ?
C27 C26 C25 111.1(2) . . ?
O26 C27 N5 122.0(3) . . ?
O26 C27 C26 121.3(3) . . ?
N5 C27 C26 116.7(3) . . ?
N5 C28 C29 109.7(2) . . ?
N5 C28 C30 110.4(3) . . ?
C29 C28 C30 110.1(3) . . ?
C28 C29 C32 114.0(3) . . ?
C31 C30 C28 114.3(3) . . ?
N6 C31 C30 109.6(3) . . ?
N6 C31 C35 110.5(4) . . ?
N6 C31 C36 107.1(4) . . ?
C30 C31 C36 110.4(4) . . ?
C35 C31 C30 110.1(4) . . ?
C35 C31 C36 109.0(5) . . ?
N6 C32 C29 109.5(3) . . ?
N6 C32 C33 108.4(4) . . ?
N6 C32 C34 109.2(3) . . ?
C33 C32 C29 107.5(3) . . ?
C33 C32 C34 109.9(3) . . ?
C34 C32 C29 112.2(4) . . ?
C38 C37 N7 115.6(3) . . ?
C37 C38 C39 108.8(3) . . ?
C40 C39 C38 111.3(4) . . ?
C42 C41 N7 115.4(3) . . ?
C43 C42 C41 112.0(3) . . ?
C44 C43 C42 116.1(4) . . ?
C46 C45 N7 116.4(2) . . ?
C45 C46 C47 109.3(3) . . ?
C48 C47 C46 113.8(3) . . ?
C50 C49 N7 116.3(2) . . ?
C49 C50 C51 109.4(3) . . ?
C52 C51 C50 113.9(3) . . ?
N8 C53 C54 115.5(3) . . ?
C53 C54 C55 110.6(3) . . ?
C56 C55 C54 111.2(4) . . ?
C58 C57 N8 116.1(3) . . ?
C59 C58 C57 111.2(4) . . ?
C60 C59 C58 113.4(5) . . ?
C62 C61 N8 115.6(3) . . ?
C61 C62 C63 111.5(3) . . ?
C64 C63 C62 113.3(4) . . ?
C66 C65 N8 114.8(3) . . ?
C65 C66 C67 109.6(4) . . ?
C68 C67 C66 114.8(5) . . ?
C70 C69 N9 115.9(2) . . ?
C69 C70 C71 109.6(3) . . ?
C72 C71 C70 112.3(3) . . ?
C74 C73 N9 116.1(2) . . ?
C75 C74 C73 109.5(2) . . ?
C74 C75 C76 112.7(3) . . ?
N9 C77 C78 114.6(3) . . ?
C79 C78 C77 113.5(3) . . ?
C80 C79 C78 114.5(4) . . ?
C82 C81 N9 117.3(2) . . ?
C81 C82 C83 108.2(3) . . ?
C84 C83 C82 112.8(4) . . ?
O31 C85 N10 125.8(3) . . ?
O32 C88 N11 126.1(6) . . ?
N12 C91 O34 116.5(9) . . ?
N13 C94 O33 111.8(8) . . ?

loop_
_geom_bond_atom_site_label_1
_geom_bond_atom_site_label_2
_geom_bond_distance
_geom_bond_site_symmetry_2
_geom_bond_publ_flag
Mo1 O3 1.9262(16) 2_567 ?
Mo1 O8 2.3634(15) 2_567 ?
Mo1 O9 1.9202(16) . ?
Mo1 O10 2.3794(15) . ?
Mo1 O11 1.7044(18) . ?
Mo1 O12 1.7035(17) . ?
Mo2 O4 1.9295(16) . ?
Mo2 O5 1.6986(18) . ?
Mo2 O6 2.2925(15) . ?
Mo2 O7 1.7083(17) . ?
Mo2 O8 2.4559(15) 2_567 ?
Mo2 O9 1.9215(16) . ?
Mo3 O1 1.6990(18) . ?
Mo3 O2 1.7052(18) . ?
Mo3 O3 1.9083(15) . ?
Mo3 O4 1.9320(15) . ?
Mo3 O6 2.3261(15) . ?
Mo3 O10 2.4519(15) 2_567 ?
Mo4 O16 1.9225(15) . ?
Mo4 O17 2.3627(15) . ?
Mo4 O18 2.3581(15) 2_666 ?
Mo4 O20 1.7078(17) . ?
Mo4 O21 1.7046(16) . ?
Mo4 O22 1.9231(15) . ?
Mo5 O15 1.9450(16) 2_666 ?
Mo5 O18 2.4019(15) 2_666 ?
Mo5 O19 2.3179(15) . ?
Mo5 O22 1.9212(16) . ?
Mo5 O23 1.7073(17) . ?
Mo5 O24 1.6967(17) . ?
Mo6 O13 1.7049(17) . ?
Mo6 O14 1.7032(18) . ?
Mo6 O15 1.9271(16) . ?
Mo6 O16 1.9209(16) . ?
Mo6 O17 2.4268(15) . ?
Mo6 O19 2.3195(15) 2_666 ?
Mn1 O6 2.0992(15) 2_567 ?
Mn1 O6 2.0992(15) . ?
Mn1 O8 1.9338(14) 2_567 ?
Mn1 O8 1.9338(14) . ?
Mn1 O10 1.9292(15) . ?
Mn1 O10 1.9292(15) 2_567 ?
Mn2 O17 1.9553(15) . ?
Mn2 O17 1.9553(15) 2_666 ?
Mn2 O18 1.9385(15) . ?
Mn2 O18 1.9386(15) 2_666 ?
Mn2 O19 2.0563(15) . ?
Mn2 O19 2.0563(15) 2_666 ?
O6 C2 1.432(3) . ?
O8 C1 1.445(3) . ?
O10 C4 1.432(3) . ?
O17 C19 1.443(2) . ?
O18 C20 1.425(2) . ?
O19 C22 1.436(3) . ?
O25 C23 1.220(3) . ?
O26 C27 1.222(4) . ?
O27 N6 1.299(4) . ?
O28 C5 1.217(3) . ?
O29 C9 1.219(3) . ?
O30 N3 1.300(3) . ?
O31 C85 1.247(4) . ?
O32 C88 1.220(6) . ?
O33 C94 1.393(10) . ?
O34 C91 1.372(10) . ?
N1 C3 1.479(3) . ?
N1 C5 1.356(3) . ?
N2 C9 1.333(3) . ?
N2 C10 1.458(3) . ?
N3 C12 1.494(4) . ?
N3 C16 1.488(4) . ?
N4 C21 1.478(3) . ?
N4 C23 1.353(3) . ?
N5 C27 1.331(4) . ?
N5 C28 1.455(4) . ?
N6 C31 1.473(5) . ?
N6 C32 1.499(5) . ?
N7 C37 1.521(4) . ?
N7 C41 1.520(3) . ?
N7 C45 1.524(4) . ?
N7 C49 1.521(3) . ?
N8 C53 1.514(4) . ?
N8 C57 1.535(5) . ?
N8 C61 1.511(4) . ?
N8 C65 1.521(4) . ?
N9 C69 1.516(3) . ?
N9 C73 1.518(3) . ?
N9 C77 1.527(4) . ?
N9 C81 1.519(3) . ?
N10 C85 1.313(4) . ?
N10 C86 1.462(4) . ?
N10 C87 1.452(4) . ?
N11 C88 1.299(5) . ?
N11 C89 1.475(9) . ?
N11 C90 1.411(6) . ?
N12 C91 1.291(9) . ?
N12 C92 1.415(7) . ?
N12 C93 1.416(7) . ?
N13 C94 1.365(10) . ?
N13 C95 1.453(9) . ?
N13 C96 1.452(10) . ?
C1 C3 1.535(3) . ?
C2 C3 1.545(3) . ?
C3 C4 1.540(3) . ?
C5 C6 1.522(3) . ?
C6 C7 1.519(4) . ?
C7 C8 1.528(4) . ?
C8 C9 1.511(4) . ?
C10 C11 1.522(4) . ?
C10 C15 1.521(4) . ?
C11 C12 1.525(4) . ?
C12 C13 1.534(4) . ?
C12 C14 1.527(4) . ?
C15 C16 1.528(4) . ?
C16 C17 1.532(4) . ?
C16 C18 1.538(4) . ?
C19 C21 1.541(3) . ?
C20 C21 1.538(3) . ?
C21 C22 1.538(3) . ?
C23 C24 1.520(3) . ?
C24 C25 1.520(4) . ?
C25 C26 1.529(4) . ?
C26 C27 1.512(4) . ?
C28 C29 1.490(4) . ?
C28 C30 1.525(5) . ?
C29 C32 1.540(4) . ?
C30 C31 1.512(5) . ?
C31 C35 1.493(7) . ?
C31 C36 1.556(8) . ?
C32 C33 1.509(6) . ?
C32 C34 1.517(6) . ?
C37 C38 1.508(4) . ?
C38 C39 1.540(5) . ?
C39 C40 1.511(6) . ?
C41 C42 1.505(5) . ?
C42 C43 1.500(5) . ?
C43 C44 1.463(7) . ?
C45 C46 1.514(4) . ?
C46 C47 1.523(4) . ?
C47 C48 1.518(5) . ?
C49 C50 1.514(4) . ?
C50 C51 1.515(4) . ?
C51 C52 1.510(5) . ?
C53 C54 1.526(5) . ?
C54 C55 1.535(6) . ?
C55 C56 1.525(7) . ?
C57 C58 1.510(6) . ?
C58 C59 1.510(7) . ?
C59 C60 1.425(8) . ?
C61 C62 1.500(5) . ?
C62 C63 1.505(6) . ?
C63 C64 1.502(7) . ?
C65 C66 1.478(5) . ?
C66 C67 1.535(6) . ?
C67 C68 1.353(7) . ?
C69 C70 1.499(4) . ?
C70 C71 1.530(4) . ?
C71 C72 1.496(5) . ?
C73 C74 1.517(4) . ?
C74 C75 1.515(4) . ?
C75 C76 1.517(5) . ?
C77 C78 1.538(5) . ?
C78 C79 1.500(6) . ?
C79 C80 1.428(7) . ?
C81 C82 1.502(4) . ?
C82 C83 1.575(5) . ?
C83 C84 1.473(6) . ?

loop_
_platon_squeeze_void_nr
_platon_squeeze_void_average_x
_platon_squeeze_void_average_y
_platon_squeeze_void_average_z
_platon_squeeze_void_volume
_platon_squeeze_void_count_electrons
_platon_squeeze_void_content
1 0.000 0.000 0.000 38 3 ' '
2 0.500 0.000 0.500 279 72 ' '
3 0.473 0.046 0.810 12 1 ' '
4 0.527 0.954 0.190 12 1 ' '
